data_2001339
loop_
_publ_author_name
'Decanniere, K.'
'Maes, D.'
'Lisgarten, J. N.'
'Zegers, I.'
'Biesemans, M.'

_publ_section_title
;
 Structure of 23,24-dinor-5\a-cholan-12-one
;
_journal_issue 10
_journal_name_full 'Acta Crystallographica Section C'
_journal_page_first 1824
_journal_page_last 1826
_journal_paper_doi 10.1107/S0108270193003336
_journal_volume 49
_journal_year 1993
_chemical_formula_sum 'C22 H36 O'
_chemical_formula_weight 316.5
_space_group_IT_number 4
_symmetry_cell_setting monoclinic
_symmetry_space_group_name_Hall 'P 2yb'
_symmetry_space_group_name_H-M 'P 1 21 1'
_atom_type_scat_source 'SHELX76 and IntTabIV'
_cell_angle_alpha 90.0
_cell_angle_beta 102.20(10)
_cell_angle_gamma 90.0
_cell_formula_units_Z 2
_cell_length_a 7.244(7)
_cell_length_b 9.959(9)
_cell_length_c 13.7270(10)
_cell_measurement_reflns_used 25
_cell_measurement_temperature 293
_cell_measurement_theta_max 28
_cell_measurement_theta_min 25
_cell_volume 967.9(13)
_diffrn_measurement_device 'Enraf-Nonius CAD-4'
_diffrn_measurement_method \w/2\t
_diffrn_radiation_type CuK\a
_diffrn_radiation_wavelength 1.5418
_diffrn_reflns_av_R_equivalents 0.017
_diffrn_reflns_limit_h_max 8
_diffrn_reflns_limit_h_min -8
_diffrn_reflns_limit_k_max 9
_diffrn_reflns_limit_k_min -12
_diffrn_reflns_limit_l_max 17
_diffrn_reflns_limit_l_min -17
_diffrn_reflns_number 4152
_diffrn_reflns_theta_max 73
_diffrn_standards_decay_% 4
_diffrn_standards_interval_count 100
_diffrn_standards_number 2
_exptl_absorpt_coefficient_mu 4.12
_exptl_absorpt_correction_type analytical
_exptl_crystal_colour Transparent
_exptl_crystal_density_diffrn 1.08
_exptl_crystal_description 'Flat plate'
_exptl_crystal_size_max 3.0
_exptl_crystal_size_mid 1.0
_exptl_crystal_size_min 0.3
_refine_diff_density_max 0.21
_refine_diff_density_min -0.20
_refine_ls_hydrogen_treatment refU
_refine_ls_number_parameters 249
_refine_ls_number_reflns 2053
_refine_ls_R_factor_obs 0.0491
_refine_ls_shift/esd_max -0.568
_refine_ls_structure_factor_coef F^2^
_refine_ls_weighting_details w=[\s^2^(F)+0.006363F^2^]^-1^
_refine_ls_weighting_scheme calc
_refine_ls_wR_factor_obs 0.0617
_reflns_number_observed 2053
_reflns_number_total 2053
_reflns_observed_criterion I>3\s(I)
_cod_data_source_file li1047.cif
_cod_data_source_block li1047_structure_1_of_1
_cod_depositor_comments
;
The following automatic conversions were performed:

'_refine_ls_weighting_scheme' value 'w=[\s^2^(F)+0.006363F^2^]^-1^'
was changed to 'calc'. New tag '_refine_ls_weighting_details' was
created. The value of the new tag was set to
'w=[\s^2^(F)+0.006363F^2^]^-1^'.

Automatic conversion script
Id: cif_fix_values 3143 2015-03-26 13:38:13Z robertas 
;
_cod_original_cell_volume 967.86(4)
_cod_original_sg_symbol_Hall 'P 2y1'
_cod_database_code 2001339

loop_
_symmetry_equiv_pos_as_xyz
x,y,z
-x,1/2+y,-z

loop_
_atom_site_label
_atom_site_fract_x
_atom_site_fract_y
_atom_site_fract_z
_atom_site_U_iso_or_equiv
C(1) -.0357(4) .1029(6) .7109(2) .0568(4)
C(2) -.1177(4) .1019(7) .5981(2) .0708(6)
C(3) .0413(5) .1160(7) .5398(2) .0766(7)
C(4) .1946(5) .0115 .5719(2) .0713(6)
C(5) .2748(3) .0161(5) .68510(10) .0518(4)
C(6) .4414(3) -.0783(6) .7194(2) .0601(4)
C(7) .5315(3) -.0552(6) .8283(2) .0507(4)
C(8) .3875(3) -.0670(5) .89570(10) .0393(3)
C(9) .2139(3) .0218(5) .85690(10) .0379(3)
C(10) .1179(3) -.0041(5) .74580(10) .0454(3)
C(11) .0731(3) .0158(5) .92740(10) .0451(3)
C(12) .1743(3) .0492(5) 1.03410(10) .0405(3)
C(13) .3387(2) -.0430(5) 1.07610(10) .0361(3)
C(14) .4732(2) -.0237(5) 1.00210(10) .0377(3)
C(15) .6554(3) -.0877(5) 1.0568(2) .0534(4)
C(16) .6637(3) -.0552(6) 1.1673(2) .0553(4)
C(17) .4666(3) -.00009(5) 1.17650(10) .0409(3)
C(18) .2717(3) -.1896(5) 1.0786(2) .0478(3)
C(19) .0308(4) -.1446(6) .7319(2) .0601(4)
C(20) .4106(3) -.0480(6) 1.27310(10) .0516(4)
C(21) .2155(4) -.0009(6) 1.2843(2) .0686(5)
C(22) .5608(4) -.0034(7) 1.3642(2) .0739(6)
O(1) .1318(3) .1478(5) 1.07660(10) .0586(3)
H(11) .0234(4) .2012(6) .7307(2) ?
H(12) -.1491(4) .0845(6) .7491(2) ?
H(21) -.1878(4) .0071(7) .5781(2) ?
H(22) -.2185(4) .1827(7) .5794(2) ?
H(31) .1027(5) .2147(7) .5547(2) ?
H(32) -.0181(5) .1061(7) .4611(2) ?
H(41) .1352(5) -.0867 .5519(2) ?
H(42) .3073(5) .0303 .5333(2) ?
H(51) .3316(3) .1159(5) .70080(10) ?
H(61) .3909(3) -.1804(6) .7097(2) ?
H(62) .5452(3) -.0616(6) .6746(2) ?
H(71) .6401(3) -.1299(6) .8511(2) ?
H(72) .5941(3) .0436(6) .8364(2) ?
H(81) .3458(3) -.1711(5) .89580(10) ?
H(91) .2650(3) .1237(5) .85710(10) ?
H(111) .0132(3) -.0837(5) .92550(10) ?
H(112) -.0384(3) .0879(5) .90280(10) ?
H(141) .5019(2) .0788(5) .98420(10) ?
H(151) .6533(3) -.1950(5) 1.0450(2) ?
H(152) .7753(3) -.0447(5) 1.0328(2) ?
H(161) .6972(3) -.1448(6) 1.2119(2) ?
H(162) .7696(3) .0205(6) 1.1928(2) ?
H(171) .4557(3) .1065(5) 1.18500(10) ?
H(181) .3949(3) -.2510(5) 1.1052(2) ?
H(182) .2067(3) -.2185(5) 1.0034(2) ?
H(183) .1721(3) -.2034(5) 1.1263(2) ?
H(191) .1394(4) -.2198(6) .7528(2) ?
H(192) -.0376(4) -.1578(6) .6546(2) ?
H(193) -.0722(4) -.1549(6) .7780(2) ?
H(201) .4043(3) -.1563(6) 1.26880(10) ?
H(211) .1144(4) -.0369(6) 1.2202(2) ?
H(212) .2006(4) .1064(6) 1.2908(2) ?
H(213) .1903(4) -.0491(6) 1.3507(2) ?
H(221) .7004(4) -.0319(7) 1.3557(2) ?
H(222) .5333(4) -.0470(7) 1.4317(2) ?
H(223) .5521(4) .1047(7) 1.3683(2) ?

loop_
_geom_angle_atom_site_label_1
_geom_angle_atom_site_label_2
_geom_angle_atom_site_label_3
_geom_angle
_geom_angle_publ_flag
C(10) C(1) C(2) 114.1(2) yes
C(3) C(2) C(1) 110.5(2) yes
C(4) C(3) C(2) 111.6(3) yes
C(3) C(4) C(5) 111.7(3) yes
C(6) C(5) C(4) 113.5(2) yes
C(10) C(5) C(4) 111.9(2) yes
C(10) C(5) C(6) 112.1(2) yes
C(7) C(6) C(5) 110.0(2) yes
C(8) C(7) C(6) 112.1(2) yes
C(9) C(8) C(7) 110.9(2) yes
C(14) C(8) C(7) 111.40(10) yes
C(14) C(8) C(9) 107.90(10) yes
C(10) C(9) C(8) 114.0(2) yes
C(11) C(9) C(8) 111.10(10) yes
C(11) C(9) C(10) 112.90(10) yes
C(5) C(10) C(1) 107.8(2) yes
C(9) C(10) C(1) 109.5(2) yes
C(9) C(10) C(5) 106.10(10) yes
C(19) C(10) C(1) 110.0(2) yes
C(19) C(10) C(5) 112.3(2) yes
C(19) C(10) C(9) 111.1(2) yes
C(12) C(11) C(9) 110.20(10) yes
C(13) C(12) C(11) 114.7(2) yes
C(14) C(13) C(12) 103.10(10) yes
C(17) C(13) C(12) 116.6(2) yes
C(17) C(13) C(14) 102.00(10) yes
C(18) C(13) C(12) 110.90(10) yes
C(18) C(13) C(14) 112.00(10) yes
C(18) C(13) C(17) 111.6(2) yes
C(13) C(14) C(8) 113.90(10) yes
C(15) C(14) C(8) 119.5(2) yes
C(15) C(14) C(13) 102.90(10) yes
C(16) C(15) C(14) 104.4(2) yes
C(17) C(16) C(15) 107.9(2) yes
C(20) C(17) C(13) 117.9(2) yes
C(20) C(17) C(16) 112.1(2) yes
C(21) C(20) C(17) 114.2(2) yes
C(22) C(20) C(17) 110.0(2) yes
C(22) C(20) C(21) 109.8(2) yes
O(1) C(12) C(11) 121.2(2) yes
O(1) C(12) C(13) 124.4(2) yes

loop_
_geom_bond_atom_site_label_1
_geom_bond_atom_site_label_2
_geom_bond_distance
_geom_bond_publ_flag
C(1) C(2) 1.536(3) yes
C(1) C(10) 1.542(3) yes
C(2) C(3) 1.541(4) yes
C(3) C(4) 1.518(6) yes
C(4) C(5) 1.540(3) yes
C(5) C(6) 1.523(4) yes
C(5) C(10) 1.556(3) yes
C(6) C(7) 1.517(3) yes
C(7) C(8) 1.538(2) yes
C(8) C(9) 1.537(2) yes
C(8) C(14) 1.523(2) yes
C(9) C(10) 1.558(2) yes
C(9) C(11) 1.549(2) yes
C(10) C(19) 1.531(3) yes
C(11) C(12) 1.530(2) yes
C(12) C(13) 1.518(2) yes
C(13) C(14) 1.561(2) yes
C(13) C(17) 1.547(2) yes
C(13) C(18) 1.541(2) yes
C(14) C(15) 1.514(4) yes
C(15) C(16) 1.540(3) yes
C(16) C(17) 1.556(3) yes
C(17) C(20) 1.540(3) yes
C(20) C(21) 1.527(3) yes
C(20) C(22) 1.539(3) yes
C(12) O(1) 1.214(3) yes

loop_
_geom_torsion_atom_site_label_1
_geom_torsion_atom_site_label_2
_geom_torsion_atom_site_label_3
_geom_torsion_atom_site_label_4
_geom_torsion
_geom_torsion_publ_flag
C(1) C(2) C(3) C(4) 53.3(2) yes
C(2) C(3) C(4) C(5) -55.2(2) yes
C(3) C(4) C(5) C(10) 57.3(2) yes
C(4) C(5) C(10) C(1) -55.5(3) yes
C(5) C(10) C(1) C(2) 55.5(2) yes
C(10) C(1) C(2) C(3) -55.20(10) yes
C(5) C(6) C(7) C(8) 55.0(4) yes
C(6) C(7) C(8) C(9) -51.6(8) yes
C(7) C(8) C(9) C(10) 54.0(5) yes
C(8) C(9) C(10) C(5) -56.1(2) yes
C(9) C(10) C(5) C(6) 58.6(4) yes
C(10) C(5) C(6) C(7) -60.1(4) yes
C(8) C(14) C(13) C(12) -62.4(5) yes
C(14) C(13) C(12) C(11) 60.0(4) yes
C(13) C(12) C(11) C(9) -58.4(2) yes
C(12) C(11) C(9) C(8) 53.4(3) yes
C(11) C(9) C(8) C(14) -55.0(4) yes
C(9) C(8) C(14) C(13) 62.2(3) yes
C(13) C(14) C(15) C(16) -35.2(11) yes
C(14) C(15) C(16) C(17) 12.(3) yes
C(15) C(16) C(17) C(13) 16.(4) yes
C(16) C(17) C(13) C(14) -36.7(8) yes
C(17) C(13) C(14) C(15) 45.4(8) yes
